data_2215531
loop_
_publ_author_name
'Yan-xue Chen'
'Jin-hui Yang'
'Yi Deng'
'Guang-bin Li'
'Wei Wang'

_publ_section_title
;
 3,3'-(2-Oxocyclopentane-1,3-diyl)dipropanoic acid
;
_journal_coeditor_code HG2292
_journal_issue 10
_journal_name_full 'Acta Crystallographica Section E'
_journal_page_first o4054
_journal_page_last o4054
_journal_paper_doi 10.1107/S1600536807043838
_journal_volume 63
_journal_year 2007
_chemical_formula_iupac 'C11 H16 O5'
_chemical_formula_moiety 'C11 H16 O5'
_chemical_formula_sum 'C11 H16 O5'
_chemical_formula_weight 228.24
_chemical_melting_point 394.5(5)
_chemical_name_systematic
;
3,3'-(2-Oxocyclopentane-1,3-diyl)dipropanoic acid
;
_space_group_IT_number 2
_symmetry_cell_setting triclinic
_symmetry_space_group_name_Hall '-P 1'
_symmetry_space_group_name_H-M 'P -1'
_atom_sites_solution_hydrogens geom
_atom_sites_solution_primary direct
_atom_sites_solution_secondary difmap
_audit_creation_method SHELXL-97
_cell_angle_alpha 95.510(4)
_cell_angle_beta 101.915(4)
_cell_angle_gamma 104.563(4)
_cell_formula_units_Z 2
_cell_length_a 6.7644(17)
_cell_length_b 9.386(2)
_cell_length_c 9.855(3)
_cell_measurement_reflns_used 1257
_cell_measurement_temperature 294(2)
_cell_measurement_theta_max 25.69
_cell_measurement_theta_min 2.87
_cell_volume 585.3(3)
_computing_cell_refinement 'SMART (Bruker, 1997)'
_computing_data_collection 'SMART (Bruker, 1997)'
_computing_data_reduction 'SAINT (Bruker, 1997)'
_computing_molecular_graphics 'SHELXTL (Bruker, 1997)'
_computing_publication_material 'SHELXTL (Bruker, 1997)'
_computing_structure_refinement 'SHELXL97 (Sheldrick, 1997)'
_computing_structure_solution 'SHELXS97 (Sheldrick, 1997)'
_diffrn_ambient_temperature 294(2)
_diffrn_measured_fraction_theta_full 0.992
_diffrn_measured_fraction_theta_max 0.992
_diffrn_measurement_device_type 'Bruker SMART CCD area detector'
_diffrn_measurement_method '\f and \w scans'
_diffrn_radiation_monochromator graphite
_diffrn_radiation_source 'fine-focus sealed tube'
_diffrn_radiation_type MoK\a
_diffrn_radiation_wavelength 0.71073
_diffrn_reflns_av_R_equivalents 0.0149
_diffrn_reflns_av_sigmaI/netI 0.0282
_diffrn_reflns_limit_h_max 8
_diffrn_reflns_limit_h_min -7
_diffrn_reflns_limit_k_max 8
_diffrn_reflns_limit_k_min -11
_diffrn_reflns_limit_l_max 11
_diffrn_reflns_limit_l_min -11
_diffrn_reflns_number 3011
_diffrn_reflns_theta_full 25.02
_diffrn_reflns_theta_max 25.02
_diffrn_reflns_theta_min 2.14
_exptl_absorpt_coefficient_mu 0.102
_exptl_absorpt_correction_T_max 0.9899
_exptl_absorpt_correction_T_min 0.9739
_exptl_absorpt_correction_type multi-scan
_exptl_absorpt_process_details '(SADABS; Bruker, 1997)'
_exptl_crystal_colour colorless
_exptl_crystal_density_diffrn 1.295
_exptl_crystal_density_method 'not measured'
_exptl_crystal_description block
_exptl_crystal_F_000 244
_exptl_crystal_size_max 0.26
_exptl_crystal_size_mid 0.22
_exptl_crystal_size_min 0.10
_refine_diff_density_max 0.218
_refine_diff_density_min -0.192
_refine_ls_extinction_method none
_refine_ls_goodness_of_fit_ref 1.028
_refine_ls_hydrogen_treatment constr
_refine_ls_matrix_type full
_refine_ls_number_parameters 147
_refine_ls_number_reflns 2035
_refine_ls_number_restraints 12
_refine_ls_restrained_S_all 1.053
_refine_ls_R_factor_all 0.0692
_refine_ls_R_factor_gt 0.0452
_refine_ls_shift/su_max 0.000
_refine_ls_shift/su_mean 0.000
_refine_ls_structure_factor_coef Fsqd
_refine_ls_weighting_details 'calc w=1/[\s^2^(Fo^2^)+(0.0553P)^2^+0.1943P] where P=(Fo^2^+2Fc^2^)/3'
_refine_ls_weighting_scheme calc
_refine_ls_wR_factor_gt 0.1090
_refine_ls_wR_factor_ref 0.1264
_reflns_number_gt 1452
_reflns_number_total 2035
_reflns_threshold_expression I>2\s(I)
_cod_data_source_file hg2292.cif
_cod_data_source_block I
_cod_depositor_comments
;
The following automatic conversions were performed:
'_symmetry_cell_setting' value 'Triclinic' changed to 'triclinic'
according to '/home/saulius/struct/CIF-dictionaries/cif_core.dic'
dictionary named 'cif_core.dic' version 2.4.1 from 2010-06-29.

Automatic conversion script
Id: cif_fix_enum 1527 2010-12-29 10:47:43Z saulius 

The following automatic conversions were performed:

'_chemical_melting_point' value '394-395 K' was changed to '394.5(5)'
- the average value was taken and precision was estimated.

Automatic conversion script
Id: cif_fix_values 1646 2011-03-28 12:23:43Z adriana 

The following automatic conversions were performed:

'_chemical_melting_point' value '394-395 K' was changed to '394.5(5)'
- the average value was taken and precision was
estimated.

'_symmetry_cell_setting' value 'Triclinic' changed to
'triclinic' according to
/home/saulius/struct/CIF-dictionaries/cif_core.dic dictionary named
'cif_core.dic' version 2.4.1 from 2010-06-29.

Automatic conversion script
Id: cif_fix_values 1715 2011-07-08 13:25:40Z adriana 
;
_cod_database_code 2215531
_cod_database_fobs_code 2215531

loop_
_symmetry_equiv_pos_as_xyz
'x, y, z'
'-x, -y, -z'

loop_
_atom_site_type_symbol
_atom_site_label
_atom_site_fract_x
_atom_site_fract_y
_atom_site_fract_z
_atom_site_U_iso_or_equiv
_atom_site_adp_type
_atom_site_calc_flag
_atom_site_refinement_flags
_atom_site_occupancy
O O1 0.9983(4) 0.8289(2) -0.4371(2) 0.0967(7) Uani d U 1
H H1 1.0406 0.8853 -0.4900 0.145 Uiso calc R 1
O O2 0.8445(3) 1.0024(2) -0.3900(2) 0.0815(6) Uani d U 1
O O3 0.2993(2) 0.8393(2) -0.05699(17) 0.0666(5) Uani d . 1
O O4 0.0373(2) 0.55634(18) 0.34961(16) 0.0602(5) Uani d . 1
O O5 0.2803(2) 0.5835(2) 0.54718(16) 0.0687(5) Uani d . 1
H H5 0.1779 0.5422 0.5753 0.103 Uiso calc R 1
C C1 0.8831(4) 0.8854(3) -0.3694(2) 0.0555(6) Uani d . 1
C C2 0.8024(4) 0.7925(3) -0.2688(2) 0.0574(6) Uani d . 1
H H2A 0.9215 0.7819 -0.2005 0.069 Uiso calc R 1
H H2B 0.7245 0.6939 -0.3195 0.069 Uiso calc R 1
C C3 0.6618(3) 0.8517(3) -0.1907(2) 0.0506(5) Uani d . 1
H H3A 0.7327 0.9540 -0.1470 0.061 Uiso calc R 1
H H3B 0.5334 0.8510 -0.2567 0.061 Uiso calc R 1
C C4 0.6072(3) 0.7591(2) -0.0791(2) 0.0483(5) Uani d . 1
H H4 0.5445 0.6558 -0.1261 0.058 Uiso calc R 1
C C5 0.7912(4) 0.7589(3) 0.0396(3) 0.0666(7) Uani d . 1
H H5A 0.8891 0.8577 0.0683 0.080 Uiso calc R 1
H H5B 0.8657 0.6899 0.0111 0.080 Uiso calc R 1
C C6 0.6900(4) 0.7096(3) 0.1585(3) 0.0632(7) Uani d . 1
H H6A 0.6353 0.6019 0.1449 0.076 Uiso calc R 1
H H6B 0.7910 0.7425 0.2485 0.076 Uiso calc R 1
C C7 0.5122(3) 0.7837(2) 0.1506(2) 0.0477(5) Uani d . 1
H H7 0.5717 0.8841 0.2050 0.057 Uiso calc R 1
C C8 0.4500(3) 0.7998(2) -0.0036(2) 0.0460(5) Uani d . 1
C C9 0.3272(3) 0.7044(3) 0.2067(2) 0.0519(6) Uani d . 1
H H9A 0.2219 0.7588 0.1941 0.062 Uiso calc R 1
H H9B 0.2638 0.6054 0.1526 0.062 Uiso calc R 1
C C10 0.3917(3) 0.6911(3) 0.3610(2) 0.0556(6) Uani d . 1
H H10A 0.5054 0.6444 0.3741 0.067 Uiso calc R 1
H H10B 0.4453 0.7905 0.4152 0.067 Uiso calc R 1
C C11 0.2184(3) 0.6037(2) 0.4173(2) 0.0481(5) Uani d . 1

loop_
_atom_site_aniso_label
_atom_site_aniso_U_11
_atom_site_aniso_U_22
_atom_site_aniso_U_33
_atom_site_aniso_U_12
_atom_site_aniso_U_13
_atom_site_aniso_U_23
O1 0.1374(19) 0.1006(16) 0.1023(16) 0.0674(14) 0.0866(15) 0.0393(12)
O2 0.1068(15) 0.0789(13) 0.0915(14) 0.0421(12) 0.0680(12) 0.0294(11)
O3 0.0482(9) 0.1018(14) 0.0617(10) 0.0314(9) 0.0175(8) 0.0319(10)
O4 0.0482(9) 0.0817(12) 0.0521(9) 0.0130(8) 0.0148(7) 0.0254(8)
O5 0.0500(9) 0.1064(14) 0.0519(10) 0.0147(9) 0.0160(8) 0.0334(9)
C1 0.0558(14) 0.0672(17) 0.0470(13) 0.0191(12) 0.0204(11) 0.0027(12)
C2 0.0601(14) 0.0632(15) 0.0541(14) 0.0203(12) 0.0212(11) 0.0091(12)
C3 0.0497(12) 0.0577(14) 0.0473(12) 0.0143(10) 0.0182(10) 0.0098(11)
C4 0.0425(11) 0.0489(13) 0.0541(13) 0.0099(9) 0.0152(10) 0.0105(10)
C5 0.0489(13) 0.096(2) 0.0675(16) 0.0296(13) 0.0224(12) 0.0326(15)
C6 0.0507(13) 0.0838(18) 0.0655(15) 0.0246(12) 0.0194(11) 0.0334(14)
C7 0.0441(12) 0.0530(13) 0.0471(12) 0.0102(9) 0.0136(9) 0.0161(10)
C8 0.0377(11) 0.0501(13) 0.0497(12) 0.0074(9) 0.0125(9) 0.0144(10)
C9 0.0442(12) 0.0636(15) 0.0506(13) 0.0122(10) 0.0155(10) 0.0206(11)
C10 0.0490(12) 0.0684(16) 0.0533(13) 0.0152(11) 0.0171(10) 0.0208(12)
C11 0.0484(13) 0.0565(14) 0.0472(12) 0.0212(10) 0.0168(10) 0.0164(11)

loop_
_atom_type_symbol
_atom_type_description
_atom_type_scat_dispersion_real
_atom_type_scat_dispersion_imag
_atom_type_scat_source
C C 0.0033 0.0016 'International Tables Vol C Tables 4.2.6.8 and 6.1.1.4'
H H 0.0000 0.0000 'International Tables Vol C Tables 4.2.6.8 and 6.1.1.4'
O O 0.0106 0.0060 'International Tables Vol C Tables 4.2.6.8 and 6.1.1.4'

loop_
_geom_angle_atom_site_label_1
_geom_angle_atom_site_label_2
_geom_angle_atom_site_label_3
_geom_angle
C1 O1 H1 109.5
C11 O5 H5 109.5
O2 C1 O1 122.3(2)
O2 C1 C2 124.2(2)
O1 C1 C2 113.5(2)
C1 C2 C3 115.3(2)
C1 C2 H2A 108.4
C3 C2 H2A 108.4
C1 C2 H2B 108.4
C3 C2 H2B 108.4
H2A C2 H2B 107.5
C4 C3 C2 111.47(19)
C4 C3 H3A 109.3
C2 C3 H3A 109.3
C4 C3 H3B 109.3
C2 C3 H3B 109.3
H3A C3 H3B 108.0
C3 C4 C8 115.83(18)
C3 C4 C5 115.83(18)
C8 C4 C5 103.80(18)
C3 C4 H4 106.9
C8 C4 H4 106.9
C5 C4 H4 106.9
C4 C5 C6 104.44(18)
C4 C5 H5A 110.9
C6 C5 H5A 110.9
C4 C5 H5B 110.9
C6 C5 H5B 110.9
H5A C5 H5B 108.9
C7 C6 C5 104.61(17)
C7 C6 H6A 110.8
C5 C6 H6A 110.8
C7 C6 H6B 110.8
C5 C6 H6B 110.8
H6A C6 H6B 108.9
C8 C7 C9 113.28(17)
C8 C7 C6 104.12(17)
C9 C7 C6 115.81(18)
C8 C7 H7 107.8
C9 C7 H7 107.8
C6 C7 H7 107.8
O3 C8 C4 125.5(2)
O3 C8 C7 125.13(19)
C4 C8 C7 109.38(17)
C10 C9 C7 112.54(18)
C10 C9 H9A 109.1
C7 C9 H9A 109.1
C10 C9 H9B 109.1
C7 C9 H9B 109.1
H9A C9 H9B 107.8
C11 C10 C9 114.30(19)
C11 C10 H10A 108.7
C9 C10 H10A 108.7
C11 C10 H10B 108.7
C9 C10 H10B 108.7
H10A C10 H10B 107.6
O4 C11 O5 123.20(19)
O4 C11 C10 123.33(19)
O5 C11 C10 113.47(19)

loop_
_geom_bond_atom_site_label_1
_geom_bond_atom_site_label_2
_geom_bond_distance
O1 C1 1.299(3)
O1 H1 0.8200
O2 C1 1.217(3)
O3 C8 1.207(2)
O4 C11 1.215(3)
O5 C11 1.309(2)
O5 H5 0.8200
C1 C2 1.480(3)
C2 C3 1.514(3)
C2 H2A 0.9700
C2 H2B 0.9700
C3 C4 1.514(3)
C3 H3A 0.9700
C3 H3B 0.9700
C4 C8 1.519(3)
C4 C5 1.523(3)
C4 H4 0.9800
C5 C6 1.527(3)
C5 H5A 0.9700
C5 H5B 0.9700
C6 C7 1.526(3)
C6 H6A 0.9700
C6 H6B 0.9700
C7 C8 1.524(3)
C7 C9 1.524(3)
C7 H7 0.9800
C9 C10 1.519(3)
C9 H9A 0.9700
C9 H9B 0.9700
C10 C11 1.493(3)
C10 H10A 0.9700
C10 H10B 0.9700

loop_
_geom_hbond_atom_site_label_D
_geom_hbond_atom_site_label_H
_geom_hbond_atom_site_label_A
_geom_hbond_site_symmetry_A
_geom_hbond_distance_DH
_geom_hbond_distance_HA
_geom_hbond_distance_DA
_geom_hbond_angle_DHA
O1 H1 O2 2_774 0.82 1.82 2.639(2) 173.3
O5 H5 O4 2_566 0.82 1.85 2.667(2) 175.0

loop_
_geom_torsion_atom_site_label_1
_geom_torsion_atom_site_label_2
_geom_torsion_atom_site_label_3
_geom_torsion_atom_site_label_4
_geom_torsion
O2 C1 C2 C3 0.7(4)
O1 C1 C2 C3 -178.2(2)
C1 C2 C3 C4 -173.6(2)
C2 C3 C4 C8 -174.42(19)
C2 C3 C4 C5 63.7(3)
C3 C4 C5 C6 159.9(2)
C8 C4 C5 C6 31.8(2)
C4 C5 C6 C7 -37.8(3)
C5 C6 C7 C8 28.1(2)
C5 C6 C7 C9 153.2(2)
C3 C4 C8 O3 37.2(3)
C5 C4 C8 O3 165.4(2)
C3 C4 C8 C7 -142.55(19)
C5 C4 C8 C7 -14.4(2)
C9 C7 C8 O3 45.1(3)
C6 C7 C8 O3 171.7(2)
C9 C7 C8 C4 -135.13(19)
C6 C7 C8 C4 -8.5(2)
C8 C7 C9 C10 -179.26(19)
C6 C7 C9 C10 60.5(3)
C7 C9 C10 C11 -175.48(19)
C9 C10 C11 O4 -5.3(3)
C9 C10 C11 O5 175.0(2)
